data_1513163
loop_
_publ_author_name
'Ivanova, Bojidarka'
'Spiteller, Michael'

_publ_section_title
;
 NPhysical optical properties and crystal structures of organic
 5-sulfosalicylates&#x0096;theoretical and experimental study
;
_journal_name_full 'Journal of Molecular Structure'
_journal_page_first 1
_journal_page_last 9
_journal_paper_doi 10.1016/j.molstruc.2011.06.043
_journal_volume 1003
_journal_year 2011
_chemical_formula_sum 'C7 H6 O8 S'
_chemical_formula_weight 250.18
_space_group_IT_number 2
_symmetry_cell_setting triclinic
_symmetry_space_group_name_Hall '-P 1'
_symmetry_space_group_name_H-M 'P -1'
_atom_sites_solution_hydrogens geom
_atom_sites_solution_primary direct
_atom_sites_solution_secondary difmap
_audit_creation_method SHELXL-97
_cell_angle_alpha 83.184(8)
_cell_angle_beta 74.285(8)
_cell_angle_gamma 70.771(8)
_cell_formula_units_Z 2
_cell_length_a 6.925(2)
_cell_length_b 6.967(2)
_cell_length_c 11.480(3)
_cell_measurement_temperature 200(2)
_cell_volume 503.2(2)
_computing_cell_refinement 'Bruker SAINT'
_computing_data_collection 'Bruker GIS'
_computing_data_reduction 'Bruker SAINT'
_computing_molecular_graphics 'Bruker APEX2'
_computing_structure_refinement 'SHELXL-97 (Sheldrick, 2008)'
_computing_structure_solution 'SHELXS-97 (Sheldrick, 2008)'
_diffrn_ambient_temperature 200(2)
_diffrn_measured_fraction_theta_full 0.985
_diffrn_measured_fraction_theta_max 0.985
_diffrn_measurement_device_type 'Bruker SMART X2S'
_diffrn_measurement_method '\w scans'
_diffrn_radiation_monochromator 'doubly curved silicon crystal'
_diffrn_radiation_source 'micro-focus sealed tube'
_diffrn_radiation_type MoK\a
_diffrn_radiation_wavelength 0.71073
_diffrn_reflns_av_R_equivalents 0.1417
_diffrn_reflns_av_sigmaI/netI 0.1900
_diffrn_reflns_limit_h_max 8
_diffrn_reflns_limit_h_min -8
_diffrn_reflns_limit_k_max 8
_diffrn_reflns_limit_k_min -8
_diffrn_reflns_limit_l_max 13
_diffrn_reflns_limit_l_min -13
_diffrn_reflns_number 4872
_diffrn_reflns_theta_full 25.15
_diffrn_reflns_theta_max 25.15
_diffrn_reflns_theta_min 3.10
_exptl_absorpt_coefficient_mu 0.348
_exptl_absorpt_correction_T_max 0.8943
_exptl_absorpt_correction_T_min 0.8397
_exptl_absorpt_correction_type multi-scan
_exptl_crystal_colour colorless
_exptl_crystal_density_diffrn 1.651
_exptl_crystal_density_method 'not measured'
_exptl_crystal_description plate
_exptl_crystal_F_000 256
_exptl_crystal_size_max 0.50
_exptl_crystal_size_mid 0.44
_exptl_crystal_size_min 0.32
_refine_diff_density_max 0.953
_refine_diff_density_min -0.694
_refine_diff_density_rms 0.129
_refine_ls_extinction_coef 0.035(15)
_refine_ls_extinction_expression Fc^*^=kFc[1+0.001xFc^2^\l^3^/sin(2\q)]^-1/4^
_refine_ls_extinction_method SHELXL
_refine_ls_goodness_of_fit_ref 1.066
_refine_ls_hydrogen_treatment constr
_refine_ls_matrix_type full
_refine_ls_number_parameters 149
_refine_ls_number_reflns 1779
_refine_ls_number_restraints 0
_refine_ls_restrained_S_all 1.066
_refine_ls_R_factor_all 0.0933
_refine_ls_R_factor_gt 0.0842
_refine_ls_shift/su_max 0.017
_refine_ls_shift/su_mean 0.011
_refine_ls_structure_factor_coef Fsqd
_refine_ls_weighting_details 'calc w=1/[\s^2^(Fo^2^)+(0.1000P)^2^+0.0000P] where P=(Fo^2^+2Fc^2^)/3'
_refine_ls_weighting_scheme calc
_refine_ls_wR_factor_gt 0.2203
_refine_ls_wR_factor_ref 0.2337
_reflns_number_gt 1448
_reflns_number_total 1805
_reflns_threshold_expression >2sigma(I)
_cod_data_source_file Struct-76.cif
_cod_data_source_block bi76
_cod_depositor_comments
;
The following automatic conversions were performed:

'_symmetry_cell_setting' value 'Triclinic' changed to 'triclinic'
according to the built-in table from CIF Core dictionary named
'cif_core.dic' version 2.4.1 from 2010-06-29.

Automatic conversion script
Id: cif_fix_values 1891 2012-01-12 08:04:46Z andrius 
;
_cod_database_code 1513163

loop_
_symmetry_equiv_pos_as_xyz
'x, y, z'
'-x, -y, -z'

loop_
_atom_site_label
_atom_site_type_symbol
_atom_site_fract_x
_atom_site_fract_y
_atom_site_fract_z
_atom_site_U_iso_or_equiv
_atom_site_adp_type
_atom_site_occupancy
_atom_site_symmetry_multiplicity
_atom_site_calc_flag
_atom_site_refinement_flags
S1 S 0.05080(14) 0.69942(14) 0.82533(8) 0.0200(5) Uani 1 1 d .
O5 O 0.4512(4) 0.9807(4) 0.2943(2) 0.0259(8) Uani 1 1 d .
O6 O 0.2208(5) 1.2907(4) 0.4327(3) 0.0305(8) Uani 1 1 d .
H6 H 0.2649 1.2388 0.3643 0.046 Uiso 1 1 calc R
O3 O 0.0242(4) 0.7941(4) 0.9377(2) 0.0248(8) Uani 1 1 d .
H3 H 0.1431 0.7760 0.9502 0.037 Uiso 1 1 calc R
O4 O 0.4747(5) 0.6668(4) 0.3726(3) 0.0320(8) Uani 1 1 d .
H4 H 0.3720 0.6208 0.3944 0.048 Uiso 1 1 calc R
C7 C 0.4057(6) 0.8658(6) 0.3798(4) 0.0209(9) Uani 1 1 d .
C5 C 0.2714(6) 0.9393(6) 0.4993(4) 0.0194(9) Uani 1 1 d .
OW2 O 0.6259(5) 0.9898(5) 0.0566(3) 0.0341(8) Uani 1 1 d .
O2 O 0.2242(5) 0.5115(4) 0.8101(3) 0.0346(9) Uani 1 1 d .
C4 C 0.1886(6) 1.1472(6) 0.5188(4) 0.0198(9) Uani 1 1 d .
C6 C 0.2303(6) 0.8028(6) 0.5936(4) 0.0199(9) Uani 1 1 d .
H6A H 0.2852 0.6609 0.5803 0.024 Uiso 1 1 calc R
C2 C 0.0272(6) 1.0784(6) 0.7251(4) 0.0249(10) Uani 1 1 d .
H2 H -0.0558 1.1253 0.8029 0.030 Uiso 1 1 calc R
C3 C 0.0635(6) 1.2164(6) 0.6320(4) 0.0242(10) Uani 1 1 d .
H3A H 0.0034 1.3582 0.6450 0.029 Uiso 1 1 calc R
C1 C 0.1116(6) 0.8708(6) 0.7055(4) 0.0199(9) Uani 1 1 d .
OW1 O 0.3250(4) 0.5848(4) 0.0583(3) 0.0277(8) Uani 1 1 d .
O1 O -0.1447(5) 0.6748(5) 0.8181(3) 0.0371(9) Uani 1 1 d .

loop_
_atom_site_aniso_label
_atom_site_aniso_U_11
_atom_site_aniso_U_22
_atom_site_aniso_U_33
_atom_site_aniso_U_23
_atom_site_aniso_U_13
_atom_site_aniso_U_12
S1 0.0181(7) 0.0213(7) 0.0164(7) 0.0003(4) -0.0005(5) -0.0041(5)
O5 0.0243(16) 0.0278(16) 0.0179(16) 0.0041(12) 0.0002(13) -0.0040(13)
O6 0.0392(19) 0.0173(15) 0.0289(17) 0.0061(12) -0.0040(15) -0.0067(14)
O3 0.0254(16) 0.0300(17) 0.0164(16) -0.0027(12) -0.0056(13) -0.0042(13)
O4 0.0356(19) 0.0173(16) 0.0311(18) 0.0001(12) 0.0046(15) -0.0031(13)
C7 0.0144(19) 0.024(2) 0.022(2) 0.0006(17) -0.0058(17) -0.0023(16)
C5 0.0124(19) 0.020(2) 0.024(2) 0.0013(16) -0.0031(17) -0.0039(16)
OW2 0.0261(18) 0.047(2) 0.0240(18) -0.0024(14) -0.0010(14) -0.0077(15)
O2 0.035(2) 0.0271(18) 0.0248(17) -0.0014(13) 0.0053(14) 0.0030(15)
C4 0.018(2) 0.018(2) 0.024(2) 0.0036(16) -0.0072(17) -0.0056(16)
C6 0.019(2) 0.0167(19) 0.021(2) 0.0016(16) -0.0040(17) -0.0036(16)
C2 0.022(2) 0.023(2) 0.026(2) -0.0089(17) 0.0000(18) -0.0043(17)
C3 0.024(2) 0.017(2) 0.030(2) -0.0023(17) -0.006(2) -0.0028(17)
C1 0.016(2) 0.017(2) 0.024(2) 0.0016(16) -0.0020(18) -0.0051(16)
OW1 0.0277(17) 0.0287(17) 0.0256(17) 0.0012(12) -0.0049(14) -0.0094(13)
O1 0.0375(19) 0.052(2) 0.0353(19) 0.0163(15) -0.0160(15) -0.0319(16)

loop_
_atom_type_symbol
_atom_type_description
_atom_type_scat_dispersion_real
_atom_type_scat_dispersion_imag
_atom_type_scat_source
C C 0.0033 0.0016 'International Tables Vol C Tables 4.2.6.8 and 6.1.1.4'
H H 0.0000 0.0000 'International Tables Vol C Tables 4.2.6.8 and 6.1.1.4'
O O 0.0106 0.0060 'International Tables Vol C Tables 4.2.6.8 and 6.1.1.4'
S S 0.1246 0.1234 'International Tables Vol C Tables 4.2.6.8 and 6.1.1.4'

loop_
_geom_angle_atom_site_label_1
_geom_angle_atom_site_label_2
_geom_angle_atom_site_label_3
_geom_angle
O1 S1 O2 113.0(2)
O1 S1 O3 111.02(19)
O2 S1 O3 111.00(17)
O1 S1 C1 106.05(17)
O2 S1 C1 108.34(18)
O3 S1 C1 107.04(19)
O5 C7 O4 122.8(4)
O5 C7 C5 123.0(4)
O4 C7 C5 114.2(4)
C6 C5 C4 119.5(4)
C6 C5 C7 120.6(4)
C4 C5 C7 119.9(4)
O6 C4 C3 116.5(3)
O6 C4 C5 123.6(4)
C3 C4 C5 119.9(4)
C1 C6 C5 120.5(4)
C3 C2 C1 120.2(4)
C2 C3 C4 119.7(4)
C6 C1 C2 120.1(4)
C6 C1 S1 121.1(3)
C2 C1 S1 118.7(3)

loop_
_geom_bond_atom_site_label_1
_geom_bond_atom_site_label_2
_geom_bond_distance
S1 O1 1.444(3)
S1 O2 1.446(3)
S1 O3 1.459(3)
S1 C1 1.767(4)
O5 C7 1.231(5)
O6 C4 1.349(5)
O4 C7 1.314(5)
C7 C5 1.473(6)
C5 C6 1.388(5)
C5 C4 1.392(5)
C4 C3 1.390(6)
C6 C1 1.366(6)
C2 C3 1.379(6)
C2 C1 1.390(5)
